data_7062538
loop_
_publ_author_name
'Feng, Qiuyuan'
'Zuo, Jianyi'
'Du, Hong'

_publ_section_title
;
 Synthesis and characterization of Cs2Zn4V4O15---a new vanadate in the
 Cs--Zn--V--O quaternary system
;
_journal_issue 29
_journal_name_full 'New Journal of Chemistry'
_journal_page_first 13697
_journal_page_last 13702
_journal_paper_doi 10.1039/D3NJ01020A
_journal_volume 47
_journal_year 2023
_chemical_formula_sum 'Cs2 O15 V4 Zn4'
_chemical_formula_weight 971.06
_space_group_IT_number 15
_space_group_name_Hall '-C 2yc'
_space_group_name_H-M_alt 'C 1 2/c 1'
_symmetry_cell_setting monoclinic
_symmetry_space_group_name_H-M 'C 1 2/c 1'
_atom_sites_solution_primary direct
_atom_sites_solution_secondary difmap
_audit_block_doi 10.25505/fiz.icsd.cc2f26tk
_audit_creation_method SHELXL-97
_audit_update_record
;
2023-01-13 deposited with the CCDC.	2023-06-09 downloaded from the CCDC.
;
_cell_angle_alpha 90.00
_cell_angle_beta 102.572(11)
_cell_angle_gamma 90.00
_cell_formula_units_Z 4
_cell_length_a 15.724(4)
_cell_length_b 5.3548(15)
_cell_length_c 20.921(6)
_cell_measurement_reflns_used 3585
_cell_measurement_temperature 273(2)
_cell_measurement_theta_max 27.45
_cell_measurement_theta_min 3.65
_cell_volume 1719.3(8)
_computing_cell_refinement 'Bruker SAINT'
_computing_data_collection 'Bruker APEX2'
_computing_data_reduction 'Bruker SAINT'
_computing_molecular_graphics 'Bruker SHELXTL'
_computing_publication_material 'Bruker SHELXTL'
_computing_structure_refinement 'SHELXL-2014 (Sheldrick 2014)'
_computing_structure_solution 'SHELXS-97 (Sheldrick 2008)'
_diffrn_ambient_temperature 273(2)
_diffrn_measured_fraction_theta_full 1.000
_diffrn_measured_fraction_theta_max 1.000
_diffrn_measurement_device_type 'Bruker APEX-II CCD'
_diffrn_measurement_method '\f and \w scans'
_diffrn_radiation_monochromator graphite
_diffrn_radiation_source 'fine-focus sealed tube'
_diffrn_radiation_type MoK\a
_diffrn_radiation_wavelength 0.71073
_diffrn_reflns_av_R_equivalents 0.0866
_diffrn_reflns_av_sigmaI/netI 0.0554
_diffrn_reflns_limit_h_max 20
_diffrn_reflns_limit_h_min -20
_diffrn_reflns_limit_k_max 6
_diffrn_reflns_limit_k_min -6
_diffrn_reflns_limit_l_max 27
_diffrn_reflns_limit_l_min -27
_diffrn_reflns_number 13509
_diffrn_reflns_theta_full 27.50
_diffrn_reflns_theta_max 27.50
_diffrn_reflns_theta_min 1.99
_exptl_absorpt_coefficient_mu 11.792
_exptl_absorpt_correction_T_max 0.106
_exptl_absorpt_correction_T_min 0.058
_exptl_absorpt_correction_type multi-scan
_exptl_absorpt_process_details SADABS
_exptl_crystal_colour colourless
_exptl_crystal_density_diffrn 3.751
_exptl_crystal_density_method 'not measured'
_exptl_crystal_description block
_exptl_crystal_F_000 1768
_exptl_crystal_size_max 0.26
_exptl_crystal_size_mid 0.23
_exptl_crystal_size_min 0.19
_refine_diff_density_max 0.743
_refine_diff_density_min -0.730
_refine_diff_density_rms 0.202
_refine_ls_extinction_coef 0.00105(9)
_refine_ls_extinction_expression Fc^*^=kFc[1+0.001xFc^2^\l^3^/sin(2\q)]^-1/4^
_refine_ls_extinction_method SHELXL
_refine_ls_goodness_of_fit_ref 1.092
_refine_ls_matrix_type full
_refine_ls_number_parameters 115
_refine_ls_number_reflns 1966
_refine_ls_number_restraints 0
_refine_ls_restrained_S_all 1.092
_refine_ls_R_factor_all 0.0355
_refine_ls_R_factor_gt 0.0281
_refine_ls_shift/su_max 0.001
_refine_ls_shift/su_mean 0.000
_refine_ls_structure_factor_coef Fsqd
_refine_ls_weighting_details 'calc w=1/[\s^2^(Fo^2^)+(0.0000P)^2^+1.7187P] where P=(Fo^2^+2Fc^2^)/3'
_refine_ls_weighting_scheme calc
_refine_ls_wR_factor_gt 0.0641
_refine_ls_wR_factor_ref 0.0732
_reflns_number_gt 1634
_reflns_number_total 1966
_reflns_threshold_expression >2sigma(I)
_cod_data_source_file d3nj01020a2.cif
_cod_data_source_block 1
_cod_depositor_comments
;
The following automatic conversions were performed:

data item '_symmetry_cell_setting' value 'Monoclinic' was changed to
'monoclinic' in accordance with the
/home/data/users/saulius/crontab/automatic-downloads/rss-feeds/RSC/lib/dictionaries/cif_core.dic
dictionary named 'cif_core.dic' version 2.4.2 last updated on
2011-04-26.

Automatic conversion script
Id: cif_fix_values 8170 2020-07-09 18:12:32Z antanas 

 Adding full bibliography for 7062538.cif.
;
_cod_original_sg_symbol_H-M 'C2/c  '
_cod_original_formula_sum Cs2Zn4V4O15
_cod_database_code 7062538

loop_
_symmetry_equiv_pos_as_xyz
'x, y, z'
'-x, y, -z+1/2'
'x+1/2, y+1/2, z'
'-x+1/2, y+1/2, -z+1/2'
'-x, -y, -z'
'x, -y, z-1/2'
'-x+1/2, -y+1/2, -z'
'x+1/2, -y+1/2, z-1/2'

loop_
_atom_site_label
_atom_site_type_symbol
_atom_site_fract_x
_atom_site_fract_y
_atom_site_fract_z
_atom_site_U_iso_or_equiv
_atom_site_adp_type
_atom_site_occupancy
_atom_site_symmetry_multiplicity
_atom_site_calc_flag
_atom_site_refinement_flags
_atom_site_disorder_assembly
_atom_site_disorder_group
Cs1 Cs 0.37593(2) 0.25599(5) 0.323430(15) 0.03213(13) Uani 1 1 d . . .
Zn1 Zn 0.33857(3) -0.22051(8) 0.60799(2) 0.01524(14) Uani 1 1 d . . .
Zn2 Zn 0.41880(3) 0.28971(9) 0.54286(2) 0.01645(14) Uani 1 1 d . . .
V1 V 0.59621(5) 0.73049(12) 0.30647(4) 0.01618(17) Uani 1 1 d . . .
V2 V 0.37008(4) -0.23498(11) 0.45563(3) 0.01350(17) Uani 1 1 d . . .
O1 O 0.36107(18) -0.3840(5) 0.52954(14) 0.0188(6) Uani 1 1 d . . .
O2 O 0.60875(19) 0.8890(5) 0.38152(14) 0.0204(6) Uani 1 1 d . . .
O3 O 0.3816(2) 0.0758(5) 0.46853(16) 0.0274(7) Uani 1 1 d . . .
O4 O 0.45740(18) -0.3545(6) 0.43144(15) 0.0243(7) Uani 1 1 d . . .
O5 O 0.6771(2) 0.7959(7) 0.27341(19) 0.0366(8) Uani 1 1 d . . .
O6 O 0.5930(2) 0.4200(5) 0.32068(15) 0.0264(7) Uani 1 1 d . . .
O7 O 0.28345(19) -0.2941(6) 0.39388(16) 0.0244(7) Uani 1 1 d . . .
O8 O 0.5000 0.8297(9) 0.2500 0.0409(14) Uani 1 2 d S . .

loop_
_atom_site_aniso_label
_atom_site_aniso_U_11
_atom_site_aniso_U_22
_atom_site_aniso_U_33
_atom_site_aniso_U_23
_atom_site_aniso_U_13
_atom_site_aniso_U_12
Cs1 0.0454(2) 0.02952(19) 0.02252(19) -0.00240(11) 0.00972(14) -0.00557(12)
Zn1 0.0159(2) 0.0132(2) 0.0162(3) -0.00071(17) 0.00263(18) -0.00039(16)
Zn2 0.0180(2) 0.0135(2) 0.0182(3) -0.00066(17) 0.00455(19) -0.00011(17)
V1 0.0203(3) 0.0141(3) 0.0124(4) -0.0004(2) -0.0003(3) -0.0001(2)
V2 0.0139(3) 0.0133(3) 0.0132(4) -0.0009(2) 0.0028(3) -0.0011(2)
O1 0.0261(15) 0.0145(13) 0.0170(15) 0.0000(11) 0.0074(12) 0.0039(11)
O2 0.0312(15) 0.0149(14) 0.0159(15) -0.0021(11) 0.0067(12) -0.0090(12)
O3 0.0458(19) 0.0128(14) 0.0218(17) -0.0021(12) 0.0032(14) -0.0042(13)
O4 0.0169(14) 0.0310(17) 0.0256(17) -0.0067(14) 0.0057(12) -0.0010(12)
O5 0.040(2) 0.043(2) 0.034(2) 0.0048(16) 0.0210(17) 0.0017(16)
O6 0.0384(18) 0.0153(14) 0.0209(16) 0.0006(12) -0.0033(13) 0.0002(13)
O7 0.0165(14) 0.0335(17) 0.0221(17) -0.0063(13) 0.0018(12) -0.0015(12)
O8 0.046(3) 0.023(2) 0.039(3) 0.000 -0.023(2) 0.000

loop_
_atom_type_symbol
_atom_type_description
_atom_type_scat_dispersion_real
_atom_type_scat_dispersion_imag
_atom_type_scat_source
O O 0.0106 0.0060 'International Tables Vol C Tables 4.2.6.8 and 6.1.1.4'
V V 0.3005 0.5294 'International Tables Vol C Tables 4.2.6.8 and 6.1.1.4'
Zn Zn 0.2839 1.4301 'International Tables Vol C Tables 4.2.6.8 and 6.1.1.4'
Cs Cs -0.3680 2.1192 'International Tables Vol C Tables 4.2.6.8 and 6.1.1.4'

loop_
_geom_angle_atom_site_label_1
_geom_angle_atom_site_label_2
_geom_angle_atom_site_label_3
_geom_angle
_geom_angle_site_symmetry_1
_geom_angle_site_symmetry_3
_geom_angle_publ_flag
O5 Cs1 O4 115.07(9) 3_445 1_565 ?
O5 Cs1 O3 99.29(9) 3_445 . ?
O4 Cs1 O3 65.81(8) 1_565 . ?
O5 Cs1 O5 74.43(8) 3_445 2_645 ?
O4 Cs1 O5 169.26(9) 1_565 2_645 ?
O3 Cs1 O5 108.84(9) . 2_645 ?
O5 Cs1 O6 90.72(9) 3_445 2_655 ?
O4 Cs1 O6 111.42(8) 1_565 2_655 ?
O3 Cs1 O6 169.85(8) . 2_655 ?
O5 Cs1 O6 72.11(8) 2_645 2_655 ?
O5 Cs1 O7 65.82(9) 3_445 1_565 ?
O4 Cs1 O7 49.25(7) 1_565 1_565 ?
O3 Cs1 O7 73.70(8) . 1_565 ?
O5 Cs1 O7 139.88(8) 2_645 1_565 ?
O6 Cs1 O7 112.42(8) 2_655 1_565 ?
O5 Cs1 O5 69.65(8) 3_445 2_655 ?
O4 Cs1 O5 82.94(9) 1_565 2_655 ?
O3 Cs1 O5 138.98(8) . 2_655 ?
O5 Cs1 O5 105.81(11) 2_645 2_655 ?
O6 Cs1 O5 46.80(8) 2_655 2_655 ?
O7 Cs1 O5 65.69(8) 1_565 2_655 ?
O5 Cs1 O6 152.73(8) 3_445 . ?
O4 Cs1 O6 66.57(7) 1_565 . ?
O3 Cs1 O6 105.38(8) . . ?
O5 Cs1 O6 107.57(8) 2_645 . ?
O6 Cs1 O6 65.21(9) 2_655 . ?
O7 Cs1 O6 110.15(7) 1_565 . ?
O5 Cs1 O6 83.99(8) 2_655 . ?
O5 Cs1 O8 120.58(7) 3_445 1_545 ?
O4 Cs1 O8 124.12(6) 1_565 1_545 ?
O3 Cs1 O8 108.32(7) . 1_545 ?
O5 Cs1 O8 47.28(7) 2_645 1_545 ?
O6 Cs1 O8 64.50(7) 2_655 1_545 ?
O7 Cs1 O8 172.14(7) 1_565 1_545 ?
O5 Cs1 O8 111.17(8) 2_655 1_545 ?
O6 Cs1 O8 62.03(7) . 1_545 ?
O5 Cs1 O7 74.62(8) 3_445 . ?
O4 Cs1 O7 111.96(8) 1_565 . ?
O3 Cs1 O7 46.57(7) . . ?
O5 Cs1 O7 64.50(8) 2_645 . ?
O6 Cs1 O7 136.44(7) 2_655 . ?
O7 Cs1 O7 98.72(8) 1_565 . ?
O5 Cs1 O7 144.25(8) 2_655 . ?
O6 Cs1 O7 131.57(7) . . ?
O8 Cs1 O7 87.80(7) 1_545 . ?
O5 Cs1 V1 88.70(7) 3_445 2_655 ?
O4 Cs1 V1 88.74(7) 1_565 2_655 ?
O3 Cs1 V1 154.40(5) . 2_655 ?
O5 Cs1 V1 96.71(7) 2_645 2_655 ?
O6 Cs1 V1 26.22(5) 2_655 2_655 ?
O7 Cs1 V1 87.84(6) 1_565 2_655 ?
O5 Cs1 V1 24.99(6) 2_655 2_655 ?
O6 Cs1 V1 64.03(5) . 2_655 ?
O8 Cs1 V1 87.77(6) 1_545 2_655 ?
O7 Cs1 V1 157.39(5) . 2_655 ?
O5 Cs1 V2 96.36(7) 3_445 . ?
O4 Cs1 V2 90.37(7) 1_565 . ?
O3 Cs1 V2 25.77(5) . . ?
O5 Cs1 V2 83.35(7) 2_645 . ?
O6 Cs1 V2 151.61(5) 2_655 . ?
O7 Cs1 V2 95.50(6) 1_565 . ?
O5 Cs1 V2 159.70(6) 2_655 . ?
O6 Cs1 V2 110.92(5) . . ?
O8 Cs1 V2 88.45(5) 1_545 . ?
O7 Cs1 V2 25.80(5) . . ?
V1 Cs1 V2 174.756(17) 2_655 . ?
O7 Zn1 O2 111.39(13) 7_546 5_666 ?
O7 Zn1 O6 114.89(14) 7_546 5_656 ?
O2 Zn1 O6 105.15(12) 5_666 5_656 ?
O7 Zn1 O1 111.38(13) 7_546 . ?
O2 Zn1 O1 110.55(12) 5_666 . ?
O6 Zn1 O1 103.03(12) 5_656 . ?
O7 Zn1 Cs1 162.62(10) 7_546 5_656 ?
O2 Zn1 Cs1 68.00(9) 5_666 5_656 ?
O6 Zn1 Cs1 51.40(10) 5_656 5_656 ?
O1 Zn1 Cs1 84.07(8) . 5_656 ?
O7 Zn1 Cs1 86.14(10) 7_546 6_556 ?
O2 Zn1 Cs1 88.02(9) 5_666 6_556 ?
O6 Zn1 Cs1 43.10(10) 5_656 6_556 ?
O1 Zn1 Cs1 145.77(8) . 6_556 ?
Cs1 Zn1 Cs1 76.495(15) 5_656 6_556 ?
O3 Zn2 O4 116.32(14) . 5_656 ?
O3 Zn2 O1 111.54(13) . 1_565 ?
O4 Zn2 O1 106.64(13) 5_656 1_565 ?
O3 Zn2 O2 106.18(13) . 5_666 ?
O4 Zn2 O2 104.29(13) 5_656 5_666 ?
O1 Zn2 O2 111.72(12) 1_565 5_666 ?
O3 Zn2 V2 91.16(9) . 1_565 ?
O4 Zn2 V2 96.90(10) 5_656 1_565 ?
O1 Zn2 V2 31.25(8) 1_565 1_565 ?
O2 Zn2 V2 142.42(9) 5_666 1_565 ?
O5 V1 O6 110.21(18) . . ?
O5 V1 O2 109.42(17) . . ?
O6 V1 O2 108.62(15) . . ?
O5 V1 O8 106.58(15) . . ?
O6 V1 O8 110.80(18) . . ?
O2 V1 O8 111.19(14) . . ?
O5 V1 Cs1 67.40(14) . 2_655 ?
O6 V1 Cs1 58.88(11) . 2_655 ?
O2 V1 Cs1 161.81(10) . 2_655 ?
O8 V1 Cs1 86.50(11) . 2_655 ?
O5 V1 Cs1 48.93(13) . 2_665 ?
O6 V1 Cs1 145.33(12) . 2_665 ?
O2 V1 Cs1 105.04(10) . 2_665 ?
O8 V1 Cs1 62.86(10) . 2_665 ?
Cs1 V1 Cs1 86.45(3) 2_655 2_665 ?
O5 V1 Cs1 31.56(14) . 3 ?
O6 V1 Cs1 94.90(11) . 3 ?
O2 V1 Cs1 89.84(10) . 3 ?
O8 V1 Cs1 137.98(7) . 3 ?
Cs1 V1 Cs1 78.906(17) 2_655 3 ?
Cs1 V1 Cs1 76.965(16) 2_665 3 ?
O5 V1 Cs1 150.88(14) . . ?
O6 V1 Cs1 50.20(11) . . ?
O2 V1 Cs1 98.33(9) . . ?
O8 V1 Cs1 69.78(11) . . ?
Cs1 V1 Cs1 83.49(2) 2_655 . ?
Cs1 V1 Cs1 132.03(2) 2_665 . ?
Cs1 V1 Cs1 144.98(2) 3 . ?
O4 V2 O3 110.79(16) . . ?
O4 V2 O7 105.81(15) . . ?
O3 V2 O7 110.30(15) . . ?
O4 V2 O1 108.39(14) . . ?
O3 V2 O1 109.28(15) . . ?
O7 V2 O1 112.22(15) . . ?
O4 V2 Zn2 75.81(11) . 1_545 ?
O3 V2 Zn2 134.76(11) . 1_545 ?
O7 V2 Zn2 110.35(11) . 1_545 ?
O1 V2 Zn2 35.01(9) . 1_545 ?
O4 V2 Cs1 83.96(11) . . ?
O3 V2 Cs1 54.60(11) . . ?
O7 V2 Cs1 73.67(11) . . ?
O1 V2 Cs1 163.22(9) . . ?
Zn2 V2 Cs1 159.72(2) 1_545 . ?
O4 V2 Cs1 51.42(10) . 1_545 ?
O3 V2 Cs1 141.61(12) . 1_545 ?
O7 V2 Cs1 57.76(11) . 1_545 ?
O1 V2 Cs1 108.84(9) . 1_545 ?
Zn2 V2 Cs1 78.72(3) 1_545 1_545 ?
Cs1 V2 Cs1 87.69(3) . 1_545 ?
V2 O1 Zn1 126.37(15) . . ?
V2 O1 Zn2 113.74(14) . 1_545 ?
Zn1 O1 Zn2 116.20(14) . 1_545 ?
V1 O2 Zn1 120.14(15) . 5_666 ?
V1 O2 Zn2 118.67(15) . 5_666 ?
Zn1 O2 Zn2 120.82(14) 5_666 5_666 ?
V2 O3 Zn2 136.15(19) . . ?
V2 O3 Cs1 99.63(13) . . ?
Zn2 O3 Cs1 122.36(12) . . ?
V2 O4 Zn2 133.09(18) . 5_656 ?
V2 O4 Cs1 103.69(12) . 1_545 ?
Zn2 O4 Cs1 123.22(13) 5_656 1_545 ?
V1 O5 Cs1 132.53(19) . 3 ?
V1 O5 Cs1 108.61(17) . 2_665 ?
Cs1 O5 Cs1 112.07(11) 3 2_665 ?
V1 O5 Cs1 87.61(15) . 2_655 ?
Cs1 O5 Cs1 103.53(10) 3 2_655 ?
Cs1 O5 Cs1 105.81(11) 2_665 2_655 ?
V1 O6 Zn1 129.65(17) . 5_656 ?
V1 O6 Cs1 94.90(13) . 2_655 ?
Zn1 O6 Cs1 112.82(12) 5_656 2_655 ?
V1 O6 Cs1 108.24(13) . . ?
Zn1 O6 Cs1 102.98(12) 5_656 . ?
Cs1 O6 Cs1 106.63(8) 2_655 . ?
V2 O7 Zn1 130.24(19) . 7_546 ?
V2 O7 Cs1 96.73(12) . 1_545 ?
Zn1 O7 Cs1 123.71(12) 7_546 1_545 ?
V2 O7 Cs1 80.53(11) . . ?
Zn1 O7 Cs1 115.83(12) 7_546 . ?
Cs1 O7 Cs1 98.72(8) 1_545 . ?
V1 O8 V1 145.4(3) 2_655 . ?
V1 O8 Cs1 111.72(8) 2_655 2_665 ?
V1 O8 Cs1 90.64(8) . 2_665 ?
V1 O8 Cs1 90.64(8) 2_655 1_565 ?
V1 O8 Cs1 111.72(8) . 1_565 ?
Cs1 O8 Cs1 100.26(12) 2_665 1_565 ?

loop_
_geom_bond_atom_site_label_1
_geom_bond_atom_site_label_2
_geom_bond_distance
_geom_bond_site_symmetry_2
_geom_bond_publ_flag
Cs1 O5 3.081(4) 3_445 ?
Cs1 O4 3.137(3) 1_565 ?
Cs1 O3 3.168(3) . ?
Cs1 O5 3.184(4) 2_645 ?
Cs1 O6 3.278(3) 2_655 ?
Cs1 O7 3.320(3) 1_565 ?
Cs1 O5 3.525(4) 2_655 ?
Cs1 O6 3.537(3) . ?
Cs1 O8 3.561(3) 1_545 ?
Cs1 O7 3.728(3) . ?
Cs1 V1 3.8146(11) 2_655 ?
Cs1 V2 3.8316(11) . ?
Zn1 O7 1.912(3) 7_546 ?
Zn1 O2 1.951(3) 5_666 ?
Zn1 O6 1.956(3) 5_656 ?
Zn1 O1 1.959(3) . ?
Zn1 Cs1 4.4095(13) 5_656 ?
Zn1 Cs1 4.4209(14) 6_556 ?
Zn2 O3 1.917(3) . ?
Zn2 O4 1.935(3) 5_656 ?
Zn2 O1 1.961(3) 1_565 ?
Zn2 O2 1.976(3) 5_666 ?
Zn2 V2 3.1283(10) 1_565 ?
V1 O5 1.613(4) . ?
V1 O6 1.692(3) . ?
V1 O2 1.758(3) . ?
V1 O8 1.7855(16) . ?
V1 Cs1 3.8146(11) 2_655 ?
V1 Cs1 4.0017(11) 2_665 ?
V1 Cs1 4.3372(14) 3 ?
V2 O4 1.689(3) . ?
V2 O3 1.689(3) . ?
V2 O7 1.691(3) . ?
V2 O1 1.773(3) . ?
V2 Zn2 3.1283(10) 1_545 ?
V2 Cs1 3.8986(11) 1_545 ?
O1 Zn2 1.961(3) 1_545 ?
O2 Zn1 1.951(3) 5_666 ?
O2 Zn2 1.976(3) 5_666 ?
O4 Zn2 1.935(3) 5_656 ?
O4 Cs1 3.137(3) 1_545 ?
O5 Cs1 3.081(4) 3 ?
O5 Cs1 3.184(4) 2_665 ?
O5 Cs1 3.525(4) 2_655 ?
O6 Zn1 1.956(3) 5_656 ?
O6 Cs1 3.278(3) 2_655 ?
O7 Zn1 1.912(3) 7_546 ?
O7 Cs1 3.320(3) 1_545 ?
O8 V1 1.7855(16) 2_655 ?
O8 Cs1 3.561(3) 2_665 ?
O8 Cs1 3.561(3) 1_565 ?
